data_7718107
loop_
_publ_author_name
'Risi, Matthew C.'
'Atiga, Simeon'
'Christopher, Timothy D.'
'Henderson, William'
'Saunders, Graham C.'

_publ_section_title
;
 Diacylthioureas - an overlooked class of ligands; the coordination
 chemistry of diacylated thiourea with platinum(II), palladium(II) and
 gold(III).
;
_journal_issue 12
_journal_name_full 'Dalton transactions (Cambridge, England : 2003)'
_journal_page_first 4977
_journal_page_last 4989
_journal_paper_doi 10.1039/d4dt03390f
_journal_volume 54
_journal_year 2025
_chemical_formula_moiety 'C18 H19 Au N4 O2 S'
_chemical_formula_sum 'C18 H19 Au N4 O2 S'
_chemical_formula_weight 552.41
_space_group_crystal_system monoclinic
_space_group_IT_number 14
_space_group_name_Hall '-P 2ybc'
_space_group_name_H-M_alt 'P 1 21/c 1'
_symmetry_Int_Tables_number 14
_atom_sites_solution_primary iterative
_audit_creation_date 2024-11-19
_audit_creation_method
;
Olex2 1.2
(compiled 2018.05.29 svn.r3508 for OlexSys, GUI svn.r5506)
;
_audit_update_record
;
2024-12-05 deposited with the CCDC.	2025-02-14 downloaded from the CCDC.
;
_cell_angle_alpha 90
_cell_angle_beta 104.5517(12)
_cell_angle_gamma 90
_cell_formula_units_Z 4
_cell_length_a 12.94247(16)
_cell_length_b 19.2338(2)
_cell_length_c 7.50278(9)
_cell_measurement_reflns_used 33414
_cell_measurement_temperature 100.00(10)
_cell_measurement_theta_max 72.1680
_cell_measurement_theta_min 3.5020
_cell_volume 1807.78(4)
_computing_cell_refinement 'CrysAlisPro 1.171.43.98a (Rigaku OD, 2023)'
_computing_data_collection 'CrysAlisPro 1.171.43.98a (Rigaku OD, 2023)'
_computing_data_reduction 'CrysAlisPro 1.171.43.98a (Rigaku OD, 2023)'
_computing_molecular_graphics 'Olex2 (Dolomanov et al., 2009)'
_computing_publication_material 'Olex2 (Dolomanov et al., 2009)'
_computing_structure_refinement 'olex2.refine (Bourhis et al., 2015)'
_computing_structure_solution 'olex2.solve (Bourhis et al., 2015)'
_diffrn_ambient_environment N~2~
_diffrn_ambient_temperature 100.00(10)
_diffrn_detector 'Hybrid Pixel Array Detector'
_diffrn_detector_area_resol_mean 5.8140
_diffrn_detector_type 'Pilatus 200K'
_diffrn_measured_fraction_theta_full 0.9726
_diffrn_measured_fraction_theta_max 0.9726
_diffrn_measurement_details
;
List of Runs (angles in degrees, time in seconds):

  # Type    Start    End  Width  t~exp~   \w     \q     \k     \f   Frames
#--------------------------------------------------------------------------
  1  \w     16.00  42.00   0.50    0.10    --   50.00  92.00  18.82   52
  2  \w    -11.00  14.00   0.50    0.10    --   26.00 100.00 162.71   50
  3  \w      4.00  30.00   0.50    0.10    --   38.00  94.00 156.12   52
  4  \w     16.00  41.00   0.50    0.10    --   50.00  92.00 -50.63   50
  5  \w     16.00  41.00   0.50    0.10    --   50.00  92.00-103.76   50
  6  \w     17.00  42.00   0.50    0.10    --   50.00  90.00-146.35   50
  7  \w     17.00  43.00   0.50    0.10    --   50.00  90.00 109.52   52
  8  \w     17.00  42.00   0.50    0.10    --   50.00  90.00 172.97   50
  9  \w     17.00  42.00   0.50    0.10    --   50.00  90.00  74.21   50
 10  \w      9.00  34.00   0.50    0.10    --   42.00  90.00 -31.32   50
 11  \w    -61.00 -34.00   0.50    0.10    --   14.00 162.00-118.81   54
 12  \w    -62.00 -29.00   0.50    0.10    --   10.00 158.00 -59.02   66
 13  \w     35.00  61.00   0.50    0.10    --   62.00  77.00  -8.08   52
 14  \w     33.00  60.00   0.50    0.10    --   58.00  76.00 -27.81   54
 15  \w     35.00  72.00   0.50    0.10    --   58.00  76.00 -68.71   74
 16  \w     36.00  63.00   0.50    0.10    --   62.00  76.00-152.01   54
 17  \w     79.00 132.00   0.50    0.10    --   58.00  76.00 -68.71  106
 18  \w    117.00 142.00   0.50    0.10    --   66.00  75.00 -96.24   50
 19  \w     41.00  66.00   0.50    0.10    --   66.00  75.00 -96.24   50
 20  \w     36.00  72.00   0.50    0.10    --   62.00  74.00-123.35   72
 21  \w    125.00 178.00   0.50    0.33    --   97.33  19.00  17.00  106
 22  \w     36.00  68.00   0.50    0.10    --   62.00  75.00  55.94   64
 23  \w     41.00  76.00   0.50    0.10    --   66.00  76.00  73.41   70
 24  \w     37.00  62.00   0.50    0.10    --   62.00  76.00 178.95   50
 25  \w     77.00 115.00   0.50    0.10    --   46.98  19.00  17.00   76
 26  \w     33.00  64.00   0.50    0.10    --   46.98  19.00  17.00   62
 27  \w    -28.00  -3.00   0.50    0.10    --   46.98 -19.00-150.00   50
 28  \w     23.00  63.00   0.50    0.33    --   97.33 -77.00 -60.00   80
 29  \w     66.00  93.00   0.50    0.33    --   97.33 -77.00 -60.00   54
 30  \w     45.00  70.00   0.50    0.33    --   97.33 -61.00-150.00   50
 31  \w     31.00  73.00   0.50    0.33    --   97.33 -77.00   0.00   84
 32  \w     34.00  69.00   0.50    0.33    --   97.33 -61.00 150.00   70
 33  \w     87.00 146.00   0.50    0.33    --   97.33 178.00 150.00  118
 34  \w    101.00 144.00   0.50    0.33    --   97.33 178.00-180.00   86
 35  \w     24.00  49.00   0.50    0.33    --   97.33 -45.00-180.00   50
 36  \w     81.00 107.00   0.50    0.33    --   97.33-111.00-150.00   52
 37  \w     30.00  75.00   0.50    0.33    --   97.33-111.00-120.00   90
 38  \w     26.00  51.00   0.50    0.33    --   97.33-111.00-150.00   50
 39  \w     28.00  55.00   0.50    0.33    --   97.33-111.00 -60.00   54
 40  \w     59.00 109.00   0.50    0.33    --   97.33-111.00 -60.00  100
 41  \w     80.00 105.00   0.50    0.33    --   97.33-111.00-120.00   50
 42  \w     21.00 106.00   0.50    0.33    --   97.33 -95.00 -60.00  170
 43  \w     34.00  79.00   0.50    0.33    --   97.33-111.00  60.00   90
 44  \w     81.00 108.00   0.50    0.33    --   97.33-111.00  60.00   54
 45  \w     26.00 109.00   0.50    0.33    --   97.33-111.00 150.00  166
 46  \w     24.00  98.00   0.50    0.33    --   97.33 -95.00 150.00  148
 47  \w   -125.00 -82.00   0.50    0.10    --  -46.98 -38.00 120.00   86
 48  \w    -67.00 -27.00   0.50    0.10    --  -46.98 -38.00 120.00   80
 49  \w   -121.00 -75.00   0.50    0.10    --  -46.98-125.00  60.00   92
 50  \w   -111.00 -65.00   0.50    0.10    --  -46.98 -19.00-150.00   92
 51  \w   -140.00-114.00   0.50    0.33    --  -74.00 -77.00-130.40   52
 52  \w    -72.00 -47.00   0.50    0.33    --  -74.00 -77.00-130.40   50
 53  \w    -76.00 -47.00   0.50    0.33    --  -74.00 -77.00 -33.14   58
 54  \w   -103.00 -63.00   0.50    0.33    --  -90.25 -77.00 -94.33   80
 55  \w   -165.00-123.00   0.50    0.33    --  -90.25 -77.00 -90.00   84
 56  \w   -145.00-108.00   0.50    0.33    --  -90.25 -77.00 -94.33   74
 57  \w    -90.00 -63.00   0.50    0.33    --  -90.25 -77.00-180.00   54
 58  \w   -163.00-137.00   0.50    0.33    --  -90.25 -77.00 108.30   52
 59  \w   -162.00-136.00   0.50    0.33    --  -90.25 -77.00  90.00   52
 60  \w   -165.00-140.00   0.50    0.33    --  -90.25 -77.00  60.00   50
 61  \w   -123.00 -65.00   0.50    0.33    --  -90.25 -77.00  90.00  116
 62  \w    -77.00 -51.00   0.50    0.33    --  -78.00 -77.00 118.62   52
 63  \w   -131.00 -63.00   0.50    0.33    --  -90.25 -77.00 108.30  136
 64  \w   -112.00 -63.00   0.50    0.33    --  -90.25 -77.00  60.00   98
 65  \w   -106.00 -65.00   0.50    0.33    --  -90.25 -76.00  -3.89   82
 66  \w   -145.00-111.00   0.50    0.33    --  -90.25 -76.00  -3.89   68
 67  \w   -157.00 -65.00   0.50    0.33    --  -90.25 -76.00 -65.37  184
 68  \w   -112.00 -63.00   0.50    0.33    --  -90.25 -77.00 -90.00   98
 69  \w   -159.00 -64.00   0.50    0.33    --  -90.25 -75.00   8.87  190
 70  \w    -77.00 -51.00   0.50    0.33    --  -78.00 -76.00   6.65   52
 71  \w    -79.00 -52.00   0.50    0.33    --  -78.00 -75.00 -15.79   54
 72  \w   -153.00-104.00   0.50    0.33    --  -78.00 -75.00 -15.79   98
 73  \w   -161.00-135.00   0.50    0.33    --  -90.25 -75.00  32.84   52
 74  \w    -82.00 -56.00   0.50    0.33    --  -82.00 -75.00 -97.57   52
 75  \w    -98.00 -64.00   0.50    0.33    --  -90.25 -75.00  32.84   68
 76  \w    -78.00 -51.00   0.50    0.33    --  -78.00 -76.00  80.72   54
 77  \w   -100.00 -64.00   0.50    0.33    --  -90.25 -75.00 155.58   72
 78  \w   -134.00-108.00   0.50    0.33    --  -90.25 -75.00 155.58   52
 79  \w    -75.00 -50.00   0.50    0.33    --  -74.00 -74.00  17.23   50
 80  \w    -67.00 -40.00   0.50    0.10    --  -66.00 -74.00 108.36   54
 81  \w   -145.00-103.00   0.50    0.33    --  -74.00 -74.00  17.23   84
 82  \w   -158.00 -65.00   0.50    0.33    --  -90.25 -74.00 -53.35  186
 83  \w    -78.00 -52.00   0.50    0.33    --  -78.00 -74.00 -82.57   52
 84  \w   -162.00 -65.00   0.50    0.33    --  -90.25 -73.00-119.45  194
 85  \w   -153.00 -95.00   0.50    0.33    --  -78.00 -74.00 -82.57  116
 86  \w   -162.00-124.00   0.50    0.33    --  -90.25 -73.00-146.31   76
 87  \w   -166.00 -64.00   0.50    0.33    --  -90.25 -74.00-164.13  204
 88  \w    -78.00 -52.00   0.50    0.33    --  -78.00 -74.00-177.03   52
 89  \w    -99.00 -65.00   0.50    0.33    --  -90.25 -73.00-146.31   68
 90  \w    -71.00 -45.00   0.50    0.10    --  -70.00 -72.00-173.16   52
 91  \w    -72.00 -45.00   0.50    0.10    --  -70.00 -72.00 -76.89   54
 92  \w   -164.00 -66.00   0.50    0.33    --  -90.25 -71.00-178.12  196
 93  \w   -128.00 -65.00   0.50    0.33    --  -90.25 -73.00 -38.40  126
 94  \w   -100.00 -67.00   0.50    0.33    --  -90.25 -71.00 -27.09   66
 95  \w    -79.00 -53.00   0.50    0.33    --  -78.00 -71.00  90.93   52
 96  \w   -116.00 -66.00   0.50    0.33    --  -90.25 -69.00  59.52  100
 97  \w    -74.00 -45.00   0.50    0.10    --  -70.00 -73.00 131.38   58
 98  \w    -74.00 -47.00   0.50    0.10    --  -70.00 -70.00 158.02   54
 99  \w    -84.00 -58.00   0.50    0.33    --  -82.00 -70.00 125.02   52
100  \w    -81.00 -55.00   0.50    0.33    --  -78.00 -68.00 140.53   52
101  \w   -133.00 -67.00   0.50    0.33    --  -90.25 -72.00 136.78  132
102  \w   -152.00 -92.00   0.50    0.33    --  -90.25 -66.00  89.54  120
103  \w   -100.00 -67.00   0.50    0.33    --  -90.25 -67.00 113.43   66
104  \w   -135.00 -99.00   0.50    0.33    --  -90.25 -65.00 120.18   72
105  \w   -138.00 -67.00   0.50    0.33    --  -90.25 -68.00  31.53  142
106  \w    -85.00 -47.00   0.50    0.10    --  -70.00 -68.00  40.80   76
107  \w   -153.00-125.00   0.50    0.33    --  -90.25 -19.00-150.00   56
108  \w   -110.00 -66.00   0.50    0.33    --  -90.25 -69.00-143.28   88
109  \w    -19.00   6.00   0.50    0.10    --  -46.98  19.00  17.00   50
110  \w    -74.00 -16.00   0.50    0.33    --  -90.25 111.00  60.00  116
111  \w    -61.00 -30.00   0.50    0.33    --  -90.25  61.00   0.00   62
112  \w    -87.00 -23.00   0.50    0.10    --  -46.98 125.00-120.00  128
113  \w    -40.00 -15.00   0.50    0.33    --  -90.25 111.00-150.00   50
114  \w    -81.00 -51.00   0.50    0.33    --  -90.25 111.00-150.00   60
;
_diffrn_measurement_device 'four-circle diffractometer'
_diffrn_measurement_device_type 'XtaLAB Synergy, Dualflex, Pilatus 200K'
_diffrn_measurement_method '\w scans'
_diffrn_orient_matrix_type 'CrysAlisPro convention (1999,Acta A55,543-557)'
_diffrn_orient_matrix_UB_11 -0.0451199000
_diffrn_orient_matrix_UB_12 0.0081642000
_diffrn_orient_matrix_UB_13 -0.2095028000
_diffrn_orient_matrix_UB_21 0.1102937000
_diffrn_orient_matrix_UB_22 -0.0179773000
_diffrn_orient_matrix_UB_23 -0.0302410000
_diffrn_orient_matrix_UB_31 -0.0303093000
_diffrn_orient_matrix_UB_32 -0.0776235000
_diffrn_orient_matrix_UB_33 -0.0149338000
_diffrn_radiation_monochromator mirror
_diffrn_radiation_probe x-ray
_diffrn_radiation_type 'Cu K\a'
_diffrn_radiation_wavelength 1.54184
_diffrn_reflns_av_R_equivalents 0.0556
_diffrn_reflns_av_unetI/netI 0.0211
_diffrn_reflns_limit_h_max 15
_diffrn_reflns_limit_h_min -15
_diffrn_reflns_limit_k_max 21
_diffrn_reflns_limit_k_min -23
_diffrn_reflns_limit_l_max 9
_diffrn_reflns_limit_l_min -9
_diffrn_reflns_number 48018
_diffrn_reflns_theta_full 72.3446
_diffrn_reflns_theta_max 72.34
_diffrn_reflns_theta_min 4.21
_diffrn_source 'micro-focus sealed X-ray tube'
_diffrn_source_type 'PhotonJet (Cu) X-ray Source'
_exptl_absorpt_coefficient_mu 16.548
_exptl_absorpt_correction_T_max 1.00000
_exptl_absorpt_correction_T_min 0.40413
_exptl_absorpt_correction_type multi-scan
_exptl_absorpt_process_details
;
CrysAlisPro 1.171.43.98a (Rigaku Oxford Diffraction, 2023)
Empirical absorption correction using spherical harmonics,
implemented in SCALE3 ABSPACK scaling algorithm.
;
_exptl_crystal_density_diffrn 2.0295
_exptl_crystal_description irregular
_exptl_crystal_F_000 1051.8582
_exptl_crystal_size_max 0.05
_exptl_crystal_size_mid 0.05
_exptl_crystal_size_min 0.02
_refine_diff_density_max 3.0769
_refine_diff_density_min -1.7271
_refine_diff_density_rms 0.1965
_refine_ls_d_res_high 0.8090
_refine_ls_d_res_low 10.4971
_refine_ls_goodness_of_fit_ref 1.0634
_refine_ls_hydrogen_treatment mixed
_refine_ls_matrix_type full
_refine_ls_number_constraints 31
_refine_ls_number_parameters 240
_refine_ls_number_reflns 3476
_refine_ls_number_restraints 0
_refine_ls_restrained_S_all 1.0634
_refine_ls_R_factor_all 0.0344
_refine_ls_R_factor_gt 0.0304
_refine_ls_shift/su_max 0.0000
_refine_ls_shift/su_mean 0.0000
_refine_ls_structure_factor_coef Fsqd
_refine_ls_weighting_details 'w=1/[\s^2^(Fo^2^)+(0.0628P)^2^+2.2786P] where P=(Fo^2^+2Fc^2^)/3'
_refine_ls_weighting_scheme calc
_refine_ls_wR_factor_gt 0.0790
_refine_ls_wR_factor_ref 0.0846
_reflns_Friedel_coverage 0.0
_reflns_limit_h_max 15
_reflns_limit_h_min -15
_reflns_limit_k_max 23
_reflns_limit_k_min 0
_reflns_limit_l_max 9
_reflns_limit_l_min 0
_reflns_number_gt 3164
_reflns_number_total 3476
_reflns_threshold_expression I>=2u(I)
_cod_data_source_file d4dt03390f2.cif
_cod_data_source_block MCR103_auto
_cod_depositor_comments 'Adding full bibliography for 7718104--7718109.cif.'
_cod_original_cell_volume 1807.77(4)
_cod_database_code 7718107
_chemical_oxdiff_formula C18H19AuN4O2S
_diffrn_oxdiff_digest_frames
;
01ee252a52df9e26307668a65c42010a5900096a678
;
_reflns_odcompleteness_completeness 99.97
_reflns_odcompleteness_iscentric 1
_reflns_odcompleteness_theta 66.97
_olex2_refinement_description
;
1. Fixed Uiso
 At 1.2 times of:
  All C(H) groups, All C(H,H) groups
 At 1.5 times of:
  All C(H,H,H) groups
2.a Secondary CH2 refined with riding coordinates:
 C3(H3a,H3b), C6(H6a,H6b)
2.b Aromatic/amide H refined with riding coordinates:
 C17(H17), C13(H13), C11(H11), C10(H10), C18(H18), C16(H16), C12(H12), C19(H19)
2.c Idealised Me refined as rotating group:
 C7(H7a,H7b,H7c), C4(H4a,H4b,H4c)
;
_olex2_submission_special_instructions 'No special instructions were received'
_oxdiff_exptl_absorpt_empirical_details
;
Empirical correction (ABSPACK) includes:
- Absorption correction using spherical harmonics
- Frame scaling
;
_oxdiff_exptl_absorpt_empirical_full_max 2.585
_oxdiff_exptl_absorpt_empirical_full_min 0.676

loop_
_space_group_symop_id
_space_group_symop_operation_xyz
1 x,y,z
2 -x,y+1/2,-z+1/2
3 -x,-y,-z
4 x,-y-1/2,z-1/2

loop_
_atom_site_label
_atom_site_type_symbol
_atom_site_fract_x
_atom_site_fract_y
_atom_site_fract_z
_atom_site_U_iso_or_equiv
_atom_site_adp_type
_atom_site_occupancy
_atom_site_refinement_flags_posn
Au1 Au 0.414496(12) 0.353488(8) 0.15770(2) 0.01503(10) Uani 1.000000 .
N4 N 0.6124(3) 0.45783(19) 0.2058(5) 0.0185(7) Uani 1.000000 .
C17 C 0.7857(4) 0.3175(2) 0.4460(6) 0.0230(9) Uani 1.000000 .
H17 H 0.8598(4) 0.3090(2) 0.4947(6) 0.0276(11) Uiso 1.000000 R
S1 S 0.37227(8) 0.23897(5) 0.09509(13) 0.0167(2) Uani 1.000000 .
N1 N 0.2600(3) 0.34433(19) -0.0169(6) 0.0162(8) Uani 1.000000 .
N3 N 0.4333(3) 0.45885(19) 0.2204(5) 0.0181(7) Uani 1.000000 .
O2 O 0.2465(3) 0.13253(17) -0.0515(5) 0.0237(7) Uani 1.000000 .
C13 C 0.5282(4) 0.5663(2) 0.2466(6) 0.0208(9) Uani 1.000000 .
H13 H 0.5917(4) 0.5910(2) 0.2469(6) 0.0250(11) Uiso 1.000000 R
O1 O 0.2271(2) 0.45376(15) -0.1190(4) 0.0222(6) Uani 1.000000 .
C2 C 0.1941(3) 0.3939(2) -0.1183(6) 0.0186(8) Uani 1.000000 .
C11 C 0.3470(4) 0.5637(2) 0.2699(6) 0.0232(9) Uani 1.000000 .
H11 H 0.2853(4) 0.5870(2) 0.2863(6) 0.0278(11) Uiso 1.000000 R
C15 C 0.6427(3) 0.3917(2) 0.2830(6) 0.0179(8) Uani 1.000000 .
C3 C 0.0822(3) 0.3765(2) -0.2262(6) 0.0200(9) Uani 1.000000 .
H3a H 0.0853(3) 0.3509(2) -0.3391(6) 0.0240(10) Uiso 1.000000 R
H3b H 0.0484(3) 0.3458(2) -0.1513(6) 0.0240(10) Uiso 1.000000 R
C5 C 0.1702(3) 0.1682(2) -0.1308(6) 0.0194(9) Uani 1.000000 .
C10 C 0.3472(3) 0.4937(2) 0.2468(6) 0.0191(8) Uani 1.000000 .
H10 H 0.2847(3) 0.4681(2) 0.2492(6) 0.0229(10) Uiso 1.000000 R
C7 C -0.0200(4) 0.1817(3) -0.3437(7) 0.0263(10) Uani 1.000000 .
H7a H 0.0072(9) 0.2124(14) -0.426(4) 0.0395(15) Uiso 1.000000 GR
H7b H -0.0792(13) 0.1539(3) -0.416(4) 0.0395(15) Uiso 1.000000 GR
H7c H -0.045(2) 0.2099(14) -0.2542(7) 0.0395(15) Uiso 1.000000 GR
C18 C 0.7110(4) 0.2686(2) 0.4698(6) 0.0220(9) Uani 1.000000 .
H18 H 0.7339(4) 0.2273(2) 0.5376(6) 0.0264(11) Uiso 1.000000 R
C4 C 0.0144(4) 0.4407(3) -0.2792(8) 0.0322(11) Uani 1.000000 .
H4a H -0.0572(10) 0.4272(3) -0.350(5) 0.0483(17) Uiso 1.000000 GR
H4b H 0.009(3) 0.4656(11) -0.1677(8) 0.0483(17) Uiso 1.000000 GR
H4c H 0.0471(17) 0.4711(10) -0.355(5) 0.0483(17) Uiso 1.000000 GR
C16 C 0.7516(3) 0.3786(2) 0.3509(6) 0.0219(9) Uani 1.000000 .
H16 H 0.8025(3) 0.4116(2) 0.3321(6) 0.0262(11) Uiso 1.000000 R
C12 C 0.4409(4) 0.6009(2) 0.2688(6) 0.0227(9) Uani 1.000000 .
H12 H 0.4429(4) 0.6500(2) 0.2836(6) 0.0273(11) Uiso 1.000000 R
N2 N 0.1658(3) 0.24010(19) -0.1283(5) 0.0193(7) Uani 1.000000 .
C20 C 0.5684(4) 0.3405(2) 0.2966(7) 0.0160(8) Uani 1.000000 .
C1 C 0.2491(3) 0.2737(2) -0.0333(6) 0.0162(8) Uani 1.000000 .
C6 C 0.0689(4) 0.1337(2) -0.2425(6) 0.0210(9) Uani 1.000000 .
H6a H 0.0884(4) 0.1028(2) -0.3343(6) 0.0253(11) Uiso 1.000000 R
H6b H 0.0402(4) 0.1040(2) -0.1585(6) 0.0253(11) Uiso 1.000000 R
C19 C 0.6053(4) 0.2799(2) 0.3961(6) 0.0199(9) Uani 1.000000 .
H19 H 0.5551(4) 0.2459(2) 0.4124(6) 0.0239(11) Uiso 1.000000 R
C14 C 0.5242(3) 0.4936(2) 0.2230(5) 0.0185(8) Uani 1.000000 .
H4 H 0.658(4) 0.484(3) 0.198(7) 0.0222(10) Uiso 1.000000 R

loop_
_atom_site_aniso_label
_atom_site_aniso_U_11
_atom_site_aniso_U_22
_atom_site_aniso_U_33
_atom_site_aniso_U_12
_atom_site_aniso_U_13
_atom_site_aniso_U_23
Au1 0.01754(14) 0.01125(14) 0.01626(14) -0.00069(5) 0.00419(9) -0.00033(5)
N4 0.0175(17) 0.0155(19) 0.0229(19) -0.0055(14) 0.0056(14) 0.0009(14)
C17 0.020(2) 0.026(2) 0.021(2) 0.0046(18) 0.0009(17) -0.0007(18)
S1 0.0199(5) 0.0117(5) 0.0179(5) 0.0006(4) 0.0037(4) -0.0004(4)
N1 0.0111(18) 0.0145(18) 0.0212(19) -0.0041(13) 0.0004(15) -0.0027(14)
N3 0.0200(17) 0.0164(19) 0.0170(17) -0.0030(14) 0.0027(14) -0.0008(14)
O2 0.0264(17) 0.0136(14) 0.0286(18) -0.0005(13) 0.0024(14) -0.0021(13)
C13 0.027(2) 0.015(2) 0.020(2) -0.0057(17) 0.0036(17) 0.0012(16)
O1 0.0263(16) 0.0136(16) 0.0261(16) -0.0009(12) 0.0054(13) 0.0033(12)
C2 0.022(2) 0.015(2) 0.019(2) 0.0011(16) 0.0064(16) 0.0024(16)
C11 0.026(2) 0.022(2) 0.021(2) 0.0025(18) 0.0065(17) -0.0048(17)
C15 0.018(2) 0.020(2) 0.0148(19) -0.0005(16) 0.0023(15) 0.0001(16)
C3 0.027(2) 0.013(2) 0.020(2) -0.0048(18) 0.0061(17) 0.0008(18)
C5 0.024(2) 0.021(2) 0.015(2) -0.0076(18) 0.0085(17) -0.0045(17)
C10 0.022(2) 0.017(2) 0.020(2) -0.0008(16) 0.0072(16) -0.0007(16)
C7 0.023(2) 0.029(3) 0.026(2) -0.0034(19) 0.0066(18) -0.008(2)
C18 0.030(2) 0.012(2) 0.023(2) 0.0050(17) 0.0070(18) 0.0019(17)
C4 0.028(2) 0.021(2) 0.039(3) 0.001(2) -0.006(2) -0.003(2)
C16 0.022(2) 0.018(2) 0.024(2) -0.0014(18) 0.0049(17) 0.0011(18)
C12 0.033(2) 0.013(2) 0.022(2) -0.0036(17) 0.0079(18) -0.0029(16)
N2 0.0237(19) 0.0143(18) 0.0194(17) -0.0016(14) 0.0045(14) -0.0006(14)
C20 0.016(2) 0.015(2) 0.017(2) 0.0048(17) 0.0037(16) -0.0000(18)
C1 0.019(2) 0.015(2) 0.0155(19) 0.0028(16) 0.0055(16) 0.0021(16)
C6 0.027(2) 0.020(2) 0.016(2) -0.0083(18) 0.0051(18) -0.0038(16)
C19 0.030(2) 0.015(2) 0.0124(19) -0.0036(17) 0.0008(17) -0.0033(16)
C14 0.023(2) 0.018(2) 0.0131(19) -0.0015(17) 0.0033(16) -0.0010(15)

loop_
_atom_type_symbol
_atom_type_scat_dispersion_real
_atom_type_scat_dispersion_imag
_atom_type_scat_Cromer_Mann_a1
_atom_type_scat_Cromer_Mann_a2
_atom_type_scat_Cromer_Mann_a3
_atom_type_scat_Cromer_Mann_a4
_atom_type_scat_Cromer_Mann_b1
_atom_type_scat_Cromer_Mann_b2
_atom_type_scat_Cromer_Mann_b3
_atom_type_scat_Cromer_Mann_b4
_atom_type_scat_Cromer_Mann_c
_atom_type_scat_source
_atom_type_scat_dispersion_source
C 0.01920 0.00962 2.31000 1.02000 1.58860 0.86500 20.84390 10.20750 0.56870 51.65120 0.215599998832 'International Tables Volume C Table 6.1.1.4 (pp. 500-502)' 'Henke, Gullikson and Davis, At. Data and Nucl. Data Tables, 1993, 54, 2'
H 0.00000 0.00000 0.49300 0.32291 0.14019 0.04081 10.51090 26.12570 3.14236 57.79970 0.0030380000826 'International Tables Volume C Table 6.1.1.4 (pp. 500-502)' 'Henke, Gullikson and Davis, At. Data and Nucl. Data Tables, 1993, 54, 2'
O 0.05239 0.03377 3.04850 2.28680 1.54630 0.86700 13.27710 5.70110 0.32390 32.90890 0.250800013542 'International Tables Volume C Table 6.1.1.4 (pp. 500-502)' 'Henke, Gullikson and Davis, At. Data and Nucl. Data Tables, 1993, 54, 2'
N 0.03256 0.01839 12.21260 3.13220 2.01250 1.16630 0.00570 9.89330 28.99750 0.58260 -11.5290002823 'International Tables Volume C Table 6.1.1.4 (pp. 500-502)' 'Henke, Gullikson and Davis, At. Data and Nucl. Data Tables, 1993, 54, 2'
S 0.33537 0.55136 6.90530 5.20340 1.43790 1.58630 1.46790 22.21510 0.25360 56.17200 0.866900026798 'International Tables Volume C Table 6.1.1.4 (pp. 500-502)' 'Henke, Gullikson and Davis, At. Data and Nucl. Data Tables, 1993, 54, 2'
Au -4.01093 7.72879 16.88190 18.59130 25.55820 5.86000 0.46110 8.62160 1.48260 36.39560 12.0657997131 'International Tables Volume C Table 6.1.1.4 (pp. 500-502)' 'Henke, Gullikson and Davis, At. Data and Nucl. Data Tables, 1993, 54, 2'

loop_
_geom_angle_atom_site_label_1
_geom_angle_atom_site_label_2
_geom_angle_atom_site_label_3
_geom_angle
_geom_angle_site_symmetry_1
_geom_angle_site_symmetry_3
_geom_angle_publ_flag
N1 Au1 S1 69.59(10) . . ?
N3 Au1 S1 172.60(10) . . ?
N3 Au1 N1 105.14(14) . . ?
C20 Au1 S1 98.10(14) . . ?
C20 Au1 N1 166.24(18) . . ?
C20 Au1 N3 87.66(17) . . ?
C14 N4 C15 124.5(4) . . ?
C16 C17 C18 119.8(4) . . ?
C1 S1 Au1 83.40(14) . . ?
C2 N1 Au1 130.3(3) . . ?
C1 N1 Au1 101.5(3) . . ?
C1 N1 C2 127.1(4) . . ?
C10 N3 Au1 117.4(3) . . ?
C14 N3 Au1 122.5(3) . . ?
C14 N3 C10 120.0(4) . . ?
C14 C13 C12 119.8(4) . . ?
O1 C2 N1 119.0(4) . . ?
C3 C2 N1 121.5(4) . . ?
C3 C2 O1 119.5(4) . . ?
C12 C11 C10 118.2(4) . . ?
C16 C15 N4 117.6(4) . . ?
C20 C15 N4 122.6(4) . . ?
C20 C15 C16 119.8(4) . . ?
C4 C3 C2 112.1(4) . . ?
N2 C5 O2 125.6(4) . . ?
C6 C5 O2 120.1(4) . . ?
C6 C5 N2 114.2(4) . . ?
C11 C10 N3 122.4(4) . . ?
C19 C18 C17 120.1(4) . . ?
C15 C16 C17 120.1(4) . . ?
C11 C12 C13 119.8(4) . . ?
C1 N2 C5 118.1(4) . . ?
C15 C20 Au1 118.9(3) . . ?
C19 C20 Au1 122.5(4) . . ?
C19 C20 C15 118.4(4) . . ?
N1 C1 S1 105.5(3) . . ?
N2 C1 S1 128.1(3) . . ?
N2 C1 N1 126.4(4) . . ?
C7 C6 C5 116.8(4) . . ?
C20 C19 C18 121.5(4) . . ?
N3 C14 N4 119.8(4) . . ?
C13 C14 N4 120.4(4) . . ?
C13 C14 N3 119.8(4) . . ?

loop_
_geom_bond_atom_site_label_1
_geom_bond_atom_site_label_2
_geom_bond_distance
_geom_bond_site_symmetry_2
_geom_bond_publ_flag
Au1 S1 2.2896(10) . ?
Au1 N1 2.105(4) . ?
Au1 N3 2.081(4) . ?
Au1 C20 2.018(5) . ?
N4 C15 1.412(6) . ?
N4 C14 1.366(6) . ?
C17 C18 1.392(7) . ?
C17 C16 1.388(7) . ?
S1 C1 1.773(4) . ?
N1 C2 1.374(6) . ?
N1 C1 1.369(6) . ?
N3 C10 1.357(6) . ?
N3 C14 1.348(6) . ?
O2 C5 1.226(6) . ?
C13 C12 1.357(7) . ?
C13 C14 1.409(6) . ?
O1 C2 1.229(5) . ?
C2 C3 1.509(6) . ?
C11 C10 1.358(6) . ?
C11 C12 1.412(6) . ?
C15 C16 1.397(6) . ?
C15 C20 1.397(6) . ?
C3 C4 1.509(6) . ?
C5 N2 1.385(6) . ?
C5 C6 1.519(6) . ?
C7 C6 1.521(7) . ?
C18 C19 1.358(7) . ?
N2 C1 1.304(6) . ?
C20 C19 1.403(6) . ?
